data_7715996
loop_
_publ_author_name
'Tubau, &#xc0;nnia'
'G&#xf3;mez-Coca, Silvia'
'Speed, Saskia'
'Font-Bard&#xed;a, Merc&#xe8;'
'Vicente, Ramon'

_publ_section_title
;
 New series of mononuclear &#x3b2;-diketonate cerium(III) field induced
 single-molecule magnets.
;
_journal_issue 22
_journal_name_full 'Dalton transactions (Cambridge, England : 2003)'
_journal_page_first 9387
_journal_page_last 9405
_journal_paper_doi 10.1039/d4dt00848k
_journal_volume 53
_journal_year 2024
_chemical_formula_moiety 'C45 H29 Ce F9 N3 O6'
_chemical_formula_sum 'C45 H29 Ce F9 N3 O6'
_chemical_formula_weight 1018.83
_space_group_crystal_system tetragonal
_space_group_IT_number 78
_space_group_name_Hall 'P 4cw'
_space_group_name_H-M_alt 'P 43'
_atom_sites_solution_hydrogens geom
_audit_block_doi 10.5517/ccdc.csd.cc2fxrrw
_audit_creation_method SHELXL-2016/4
_audit_update_record
;
2023-05-10 deposited with the CCDC.	2024-05-06 downloaded from the CCDC.
;
_cell_angle_alpha 90
_cell_angle_beta 90
_cell_angle_gamma 90
_cell_formula_units_Z 4
_cell_length_a 10.5626(6)
_cell_length_b 10.5626(6)
_cell_length_c 38.185(2)
_cell_measurement_reflns_used 9909
_cell_measurement_temperature 100(2)
_cell_measurement_theta_max 30.53
_cell_measurement_theta_min 2.73
_cell_volume 4260.2(4)
_computing_cell_refinement 'Bruker SAINT'
_computing_data_collection 'Bruker APEX2'
_computing_data_reduction 'Bruker SAINT'
_computing_molecular_graphics 'Bruker SHELXTL, ORTEP-3 for Windows v2014.1'
_computing_publication_material 'Bruker SHELXTL, PLATON for Windows Taskbar v1.19'
_computing_structure_refinement 'SHELXL-2016/4 (Sheldrick, 2016)'
_computing_structure_solution 'SHELXT 2014/5 (Sheldrick, 2014)'
_diffrn_ambient_temperature 100(2)
_diffrn_measured_fraction_theta_full 0.995
_diffrn_measured_fraction_theta_max 0.985
_diffrn_measurement_device_type 'Bruker APEX-II CCD'
_diffrn_measurement_method '\f and \w scans'
_diffrn_radiation_type MoK\a
_diffrn_radiation_wavelength 0.71073
_diffrn_reflns_av_R_equivalents 0.0205
_diffrn_reflns_av_unetI/netI 0.0370
_diffrn_reflns_Laue_measured_fraction_full 0.995
_diffrn_reflns_Laue_measured_fraction_max 0.985
_diffrn_reflns_limit_h_max 14
_diffrn_reflns_limit_h_min -15
_diffrn_reflns_limit_k_max 15
_diffrn_reflns_limit_k_min -15
_diffrn_reflns_limit_l_max 53
_diffrn_reflns_limit_l_min -54
_diffrn_reflns_number 32577
_diffrn_reflns_point_group_measured_fraction_full 0.995
_diffrn_reflns_point_group_measured_fraction_max 0.985
_diffrn_reflns_theta_full 25.242
_diffrn_reflns_theta_max 30.553
_diffrn_reflns_theta_min 1.928
_diffrn_source microfocus
_exptl_absorpt_coefficient_mu 1.160
_exptl_absorpt_correction_T_max 0.7461
_exptl_absorpt_correction_T_min 0.6346
_exptl_absorpt_correction_type multi-scan
_exptl_absorpt_process_details sadabs
_exptl_crystal_colour orange
_exptl_crystal_density_diffrn 1.588
_exptl_crystal_description prism
_exptl_crystal_F_000 2028
_exptl_crystal_size_max 0.300
_exptl_crystal_size_mid 0.210
_exptl_crystal_size_min 0.210
_refine_diff_density_max 0.552
_refine_diff_density_min -1.005
_refine_diff_density_rms 0.060
_refine_ls_abs_structure_details
;
 Refined as an inversion twin.
;
_refine_ls_abs_structure_Flack 0.009(9)
_refine_ls_extinction_method none
_refine_ls_goodness_of_fit_ref 1.145
_refine_ls_hydrogen_treatment constr
_refine_ls_matrix_type full
_refine_ls_number_parameters 578
_refine_ls_number_reflns 12708
_refine_ls_number_restraints 1
_refine_ls_restrained_S_all 1.145
_refine_ls_R_factor_all 0.0264
_refine_ls_R_factor_gt 0.0253
_refine_ls_shift/su_max 0.001
_refine_ls_shift/su_mean 0.000
_refine_ls_structure_factor_coef Fsqd
_refine_ls_weighting_details 'w=1/[\s^2^(Fo^2^)+1.6155P] where P=(Fo^2^+2Fc^2^)/3'
_refine_ls_weighting_scheme calc
_refine_ls_wR_factor_gt 0.0537
_refine_ls_wR_factor_ref 0.0542
_reflns_Friedel_coverage 0.973
_reflns_Friedel_fraction_full 0.995
_reflns_Friedel_fraction_max 0.985
_reflns_number_gt 12396
_reflns_number_total 12708
_reflns_threshold_expression 'I > 2\s(I)'
_cod_data_source_file d4dt00848k2.cif
_cod_data_source_block I95ZB20_0m_a
_cod_depositor_comments 'Adding full bibliography for 7715994--7716000.cif.'
_cod_original_cell_volume 4260.3(5)
_cod_database_code 7715996
_shelx_shelxl_version_number 2016/4
_shelx_space_group_comment
;
The symmetry employed for this shelxl refinement is uniquely defined
by the following loop, which should always be used as a source of
symmetry information in preference to the above space-group names.
They are only intended as comments.
;

loop_
_space_group_symop_operation_xyz
'x, y, z'
'-x, -y, z+1/2'
'-y, x, z+3/4'
'y, -x, z+1/4'

loop_
_atom_site_label
_atom_site_type_symbol
_atom_site_fract_x
_atom_site_fract_y
_atom_site_fract_z
_atom_site_U_iso_or_equiv
_atom_site_adp_type
_atom_site_occupancy
_atom_site_site_symmetry_order
_atom_site_calc_flag
_atom_site_refinement_flags_posn
_atom_site_refinement_flags_adp
_atom_site_refinement_flags_occupancy
_atom_site_disorder_assembly
_atom_site_disorder_group
CE1 Ce 0.84255(2) 0.66724(2) 0.50652(2) 0.01609(4) Uani 1 1 d . . . . .
F1 F 1.1866(3) 0.9198(3) 0.60402(7) 0.0592(8) Uani 1 1 d . . . . .
F2 F 1.0967(3) 1.0273(2) 0.56397(8) 0.0557(8) Uani 1 1 d . . . . .
F3 F 0.9862(3) 0.9502(3) 0.60508(8) 0.0709(10) Uani 1 1 d . . . . .
F4 F 1.2334(3) 0.8633(3) 0.43242(12) 0.0918(14) Uani 1 1 d . . . . .
F5 F 1.2180(3) 0.9340(4) 0.48340(10) 0.0831(12) Uani 1 1 d . . . . .
F6 F 1.1628(2) 1.0480(2) 0.43986(9) 0.0545(8) Uani 1 1 d . . . . .
F7 F 0.5790(3) 1.0194(2) 0.55037(8) 0.0540(7) Uani 1 1 d . . . . .
F8 F 0.4949(3) 0.8813(3) 0.58329(6) 0.0602(8) Uani 1 1 d . . . . .
F9 F 0.3904(2) 0.9556(3) 0.54018(7) 0.0523(7) Uani 1 1 d . . . . .
O1 O 1.0407(2) 0.5693(2) 0.52596(6) 0.0207(4) Uani 1 1 d . . . . .
O2 O 0.9503(2) 0.8082(2) 0.54803(6) 0.0254(5) Uani 1 1 d . . . . .
O3 O 1.0218(2) 0.7781(2) 0.47496(6) 0.0242(5) Uani 1 1 d . . . . .
O4 O 0.7636(2) 0.8156(2) 0.46079(6) 0.0239(5) Uani 1 1 d . . . . .
O5 O 0.6795(2) 0.7988(2) 0.53271(6) 0.0233(5) Uani 1 1 d . . . . .
O6 O 0.6317(2) 0.5937(2) 0.48811(6) 0.0197(4) Uani 1 1 d . . . . .
N1 N 0.8712(2) 0.5249(3) 0.44871(7) 0.0210(5) Uani 1 1 d . . . . .
N2 N 0.8234(2) 0.4117(2) 0.51255(7) 0.0195(5) Uani 1 1 d . . . . .
N3 N 0.7870(3) 0.5631(3) 0.56865(7) 0.0225(5) Uani 1 1 d . . . . .
C1 C 1.0839(4) 0.9255(4) 0.58404(10) 0.0346(8) Uani 1 1 d . . . . .
C2 C 1.0582(3) 0.8059(3) 0.56214(8) 0.0225(6) Uani 1 1 d . . . . .
C3 C 1.1511(3) 0.7140(3) 0.56140(8) 0.0228(6) Uani 1 1 d . . . . .
H3 H 1.227990 0.729453 0.573566 0.027 Uiso 1 1 calc R U . . .
C4 C 1.1370(3) 0.5980(3) 0.54338(7) 0.0183(6) Uani 1 1 d . . . . .
C5 C 1.2399(3) 0.5000(3) 0.54522(8) 0.0205(6) Uani 1 1 d . . . . .
C6 C 1.3531(3) 0.5197(4) 0.56320(9) 0.0280(7) Uani 1 1 d . . . . .
H6 H 1.366898 0.596699 0.575486 0.034 Uiso 1 1 calc R U . . .
C7 C 1.4450(4) 0.4268(5) 0.56304(12) 0.0410(10) Uani 1 1 d . . . . .
H7 H 1.522191 0.440949 0.575204 0.049 Uiso 1 1 calc R U . . .
C8 C 1.4273(4) 0.3148(4) 0.54575(11) 0.0413(10) Uani 1 1 d . . . . .
H8 H 1.492009 0.252284 0.545815 0.050 Uiso 1 1 calc R U . . .
C9 C 1.3142(4) 0.2926(4) 0.52804(11) 0.0370(9) Uani 1 1 d . . . . .
H9 H 1.300819 0.214695 0.516190 0.044 Uiso 1 1 calc R U . . .
C10 C 1.2210(3) 0.3856(3) 0.52784(8) 0.0257(7) Uani 1 1 d . . . . .
H10 H 1.143815 0.371029 0.515749 0.031 Uiso 1 1 calc R U . . .
C11 C 1.1605(4) 0.9329(4) 0.45320(12) 0.0352(8) Uani 1 1 d . . . . .
C12 C 1.0280(3) 0.8747(3) 0.45586(8) 0.0213(6) Uani 1 1 d . . . . .
C13 C 0.9328(3) 0.9349(3) 0.43722(8) 0.0200(6) Uani 1 1 d . . . . .
H13 H 0.955153 1.001281 0.421614 0.024 Uiso 1 1 calc R U . . .
C14 C 0.8036(3) 0.9012(3) 0.44054(7) 0.0181(5) Uani 1 1 d . . . . .
C15 C 0.7079(3) 0.9723(3) 0.41966(8) 0.0188(6) Uani 1 1 d . . . . .
C16 C 0.7379(3) 1.0246(3) 0.38710(8) 0.0238(6) Uani 1 1 d . . . . .
H16 H 0.821619 1.018310 0.378191 0.029 Uiso 1 1 calc R U . . .
C17 C 0.6448(4) 1.0857(3) 0.36780(9) 0.0278(7) Uani 1 1 d . . . . .
H17 H 0.664522 1.119956 0.345458 0.033 Uiso 1 1 calc R U . . .
C18 C 0.5236(4) 1.0969(4) 0.38096(9) 0.0315(8) Uani 1 1 d . . . . .
H18 H 0.460150 1.138892 0.367668 0.038 Uiso 1 1 calc R U . . .
C19 C 0.4942(3) 1.0471(4) 0.41354(10) 0.0303(7) Uani 1 1 d . . . . .
H19 H 0.411351 1.056889 0.422805 0.036 Uiso 1 1 calc R U . . .
C20 C 0.5851(3) 0.9834(3) 0.43253(8) 0.0253(7) Uani 1 1 d . . . . .
H20 H 0.563859 0.946958 0.454496 0.030 Uiso 1 1 calc R U . . .
C21 C 0.5053(4) 0.9183(4) 0.54975(10) 0.0325(8) Uani 1 1 d . . . . .
C22 C 0.5617(3) 0.8120(3) 0.52751(8) 0.0204(6) Uani 1 1 d . . . . .
C23 C 0.4803(3) 0.7430(3) 0.50683(9) 0.0218(5) Uani 1 1 d . . . . .
H23 H 0.394365 0.768955 0.505251 0.026 Uiso 1 1 calc R U . . .
C24 C 0.5198(3) 0.6344(3) 0.48773(7) 0.0169(5) Uani 1 1 d . . . . .
C25 C 0.4269(3) 0.5624(3) 0.46567(8) 0.0206(6) Uani 1 1 d . . . . .
C26 C 0.2984(3) 0.5922(3) 0.46452(8) 0.0232(6) Uani 1 1 d . . . . .
H26 H 0.266653 0.660402 0.478142 0.028 Uiso 1 1 calc R U . . .
C27 C 0.2163(4) 0.5223(4) 0.44346(10) 0.0321(8) Uani 1 1 d . . . . .
H27 H 0.128789 0.542857 0.442918 0.039 Uiso 1 1 calc R U . . .
C28 C 0.2611(4) 0.4242(4) 0.42355(12) 0.0421(10) Uani 1 1 d . . . . .
H28 H 0.204594 0.376606 0.409368 0.050 Uiso 1 1 calc R U . . .
C29 C 0.3891(4) 0.3942(5) 0.42407(13) 0.0494(12) Uani 1 1 d . . . . .
H29 H 0.420509 0.327378 0.409875 0.059 Uiso 1 1 calc R U . . .
C30 C 0.4714(4) 0.4623(4) 0.44543(11) 0.0343(8) Uani 1 1 d . . . . .
H30 H 0.558530 0.440297 0.446199 0.041 Uiso 1 1 calc R U . . .
C31 C 0.8798(3) 0.5822(4) 0.41750(9) 0.0268(7) Uani 1 1 d . . . . .
H31 H 0.899436 0.669923 0.416832 0.032 Uiso 1 1 calc R U . . .
C32 C 0.8612(4) 0.5187(4) 0.38617(9) 0.0365(9) Uani 1 1 d . . . . .
H32 H 0.870615 0.561879 0.364494 0.044 Uiso 1 1 calc R U . . .
C33 C 0.8292(5) 0.3933(4) 0.38679(10) 0.0461(11) Uani 1 1 d . . . . .
H33 H 0.812786 0.348943 0.365625 0.055 Uiso 1 1 calc R U . . .
C34 C 0.8210(5) 0.3315(4) 0.41900(10) 0.0400(10) Uani 1 1 d . . . . .
H34 H 0.799577 0.244304 0.420239 0.048 Uiso 1 1 calc R U . . .
C35 C 0.8451(3) 0.4013(3) 0.44951(9) 0.0243(7) Uani 1 1 d . . . . .
C36 C 0.8429(3) 0.3377(3) 0.48422(9) 0.0257(7) Uani 1 1 d . . . . .
C37 C 0.8597(5) 0.2074(4) 0.48699(11) 0.0409(10) Uani 1 1 d . . . . .
H37 H 0.872210 0.157611 0.466554 0.049 Uiso 1 1 calc R U . . .
C38 C 0.8582(5) 0.1508(4) 0.51958(11) 0.0455(11) Uani 1 1 d . . . . .
H38 H 0.871694 0.062281 0.521965 0.055 Uiso 1 1 calc R U . . .
C39 C 0.8367(4) 0.2251(4) 0.54845(10) 0.0342(8) Uani 1 1 d . . . . .
H39 H 0.834898 0.188422 0.571166 0.041 Uiso 1 1 calc R U . . .
C40 C 0.8175(3) 0.3551(3) 0.54418(9) 0.0229(6) Uani 1 1 d . . . . .
C41 C 0.7869(3) 0.4374(3) 0.57433(8) 0.0217(6) Uani 1 1 d . . . . .
C42 C 0.7550(3) 0.3858(4) 0.60696(9) 0.0291(7) Uani 1 1 d . . . . .
H42 H 0.756490 0.296786 0.610480 0.035 Uiso 1 1 calc R U . . .
C43 C 0.7216(4) 0.4655(4) 0.63375(9) 0.0357(9) Uani 1 1 d . . . . .
H43 H 0.699497 0.432087 0.656029 0.043 Uiso 1 1 calc R U . . .
C44 C 0.7202(4) 0.5943(4) 0.62812(9) 0.0363(9) Uani 1 1 d . . . . .
H44 H 0.696435 0.651067 0.646258 0.044 Uiso 1 1 calc R U . . .
C45 C 0.7544(4) 0.6390(4) 0.59527(9) 0.0295(8) Uani 1 1 d . . . . .
H45 H 0.754709 0.727881 0.591473 0.035 Uiso 1 1 calc R U . . .

loop_
_atom_site_aniso_label
_atom_site_aniso_U_11
_atom_site_aniso_U_22
_atom_site_aniso_U_33
_atom_site_aniso_U_23
_atom_site_aniso_U_13
_atom_site_aniso_U_12
CE1 0.01328(7) 0.01578(8) 0.01919(6) -0.00169(6) -0.00163(6) 0.00241(6)
F1 0.0649(19) 0.0480(16) 0.0646(17) -0.0268(14) -0.0386(15) 0.0046(14)
F2 0.073(2) 0.0244(13) 0.0696(18) -0.0074(12) -0.0178(16) -0.0074(13)
F3 0.0605(19) 0.076(2) 0.0758(19) -0.0571(17) 0.0251(16) -0.0170(16)
F4 0.0460(18) 0.0506(19) 0.179(4) 0.002(2) 0.066(2) 0.0011(14)
F5 0.0489(18) 0.109(3) 0.091(2) 0.038(2) -0.0379(17) -0.0437(19)
F6 0.0232(12) 0.0344(13) 0.106(2) 0.0271(14) -0.0068(13) -0.0080(10)
F7 0.0418(15) 0.0304(13) 0.090(2) -0.0250(14) 0.0088(14) 0.0014(11)
F8 0.081(2) 0.066(2) 0.0342(12) -0.0125(13) 0.0166(13) 0.0215(17)
F9 0.0349(14) 0.0507(15) 0.0713(17) -0.0287(13) -0.0087(12) 0.0250(12)
O1 0.0163(10) 0.0222(11) 0.0235(10) -0.0038(8) -0.0039(8) 0.0022(8)
O2 0.0205(12) 0.0246(12) 0.0309(11) -0.0095(10) -0.0030(9) 0.0031(9)
O3 0.0171(11) 0.0241(12) 0.0315(12) 0.0023(9) 0.0001(9) 0.0021(9)
O4 0.0190(11) 0.0237(12) 0.0289(11) 0.0068(9) -0.0010(9) 0.0004(9)
O5 0.0196(11) 0.0251(12) 0.0253(10) -0.0059(9) -0.0015(9) 0.0055(9)
O6 0.0157(10) 0.0179(10) 0.0254(10) -0.0008(8) 0.0002(8) 0.0027(8)
N1 0.0165(12) 0.0247(14) 0.0218(11) -0.0032(10) 0.0008(10) 0.0031(10)
N2 0.0179(12) 0.0149(11) 0.0255(13) -0.0025(10) -0.0026(9) 0.0018(9)
N3 0.0240(14) 0.0226(14) 0.0209(12) -0.0013(10) 0.0011(10) 0.0045(11)
C1 0.034(2) 0.032(2) 0.0379(18) -0.0114(16) -0.0052(16) -0.0021(16)
C2 0.0235(16) 0.0214(15) 0.0227(14) -0.0037(12) -0.0006(12) -0.0027(12)
C3 0.0177(15) 0.0261(17) 0.0246(14) -0.0032(12) -0.0063(12) -0.0001(12)
C4 0.0158(14) 0.0230(15) 0.0162(12) 0.0038(11) -0.0004(10) 0.0003(11)
C5 0.0174(14) 0.0242(15) 0.0199(13) 0.0081(12) 0.0037(11) 0.0040(11)
C6 0.0194(16) 0.0350(19) 0.0295(16) 0.0074(14) -0.0027(13) 0.0013(14)
C7 0.0222(19) 0.051(3) 0.050(2) 0.013(2) -0.0068(17) 0.0093(17)
C8 0.031(2) 0.040(2) 0.053(2) 0.0128(19) 0.0035(18) 0.0210(17)
C9 0.039(2) 0.0295(19) 0.043(2) 0.0069(16) 0.0050(17) 0.0146(16)
C10 0.0253(16) 0.0249(16) 0.0270(15) 0.0053(13) 0.0010(13) 0.0041(13)
C11 0.0205(17) 0.0303(19) 0.055(2) 0.0091(17) 0.0008(16) 0.0000(14)
C12 0.0180(14) 0.0196(15) 0.0263(14) -0.0008(12) 0.0013(12) 0.0018(11)
C13 0.0195(15) 0.0191(15) 0.0213(13) -0.0007(11) 0.0005(11) -0.0001(11)
C14 0.0183(14) 0.0183(14) 0.0177(12) -0.0018(11) -0.0018(11) 0.0010(11)
C15 0.0188(14) 0.0177(14) 0.0199(13) -0.0007(11) -0.0034(11) -0.0010(11)
C16 0.0243(16) 0.0246(16) 0.0223(14) -0.0004(12) 0.0008(12) -0.0020(12)
C17 0.0348(19) 0.0260(17) 0.0227(14) 0.0046(13) -0.0050(13) -0.0036(14)
C18 0.0322(19) 0.0306(19) 0.0317(17) 0.0066(14) -0.0142(15) 0.0025(15)
C19 0.0210(16) 0.0306(19) 0.0392(18) 0.0087(15) -0.0013(14) 0.0017(14)
C20 0.0242(16) 0.0258(17) 0.0258(15) 0.0064(13) -0.0008(12) 0.0008(13)
C21 0.0278(18) 0.0276(18) 0.0421(19) -0.0085(15) 0.0000(15) 0.0075(14)
C22 0.0206(15) 0.0206(15) 0.0201(13) 0.0013(11) 0.0021(11) 0.0060(11)
C23 0.0156(12) 0.0219(14) 0.0278(13) 0.0009(14) 0.0009(14) 0.0049(10)
C24 0.0166(13) 0.0188(14) 0.0154(12) 0.0022(10) 0.0009(10) 0.0030(10)
C25 0.0193(15) 0.0209(15) 0.0215(13) 0.0031(11) 0.0003(11) 0.0002(11)
C26 0.0186(15) 0.0290(17) 0.0221(14) 0.0056(12) 0.0002(12) 0.0004(12)
C27 0.0201(17) 0.040(2) 0.0366(18) 0.0050(16) -0.0049(14) -0.0037(15)
C28 0.038(2) 0.036(2) 0.052(2) -0.0070(19) -0.0183(19) -0.0059(18)
C29 0.039(2) 0.044(3) 0.065(3) -0.027(2) -0.018(2) 0.0053(19)
C30 0.0229(18) 0.031(2) 0.049(2) -0.0126(17) -0.0083(16) 0.0074(14)
C31 0.0233(17) 0.0285(18) 0.0287(16) -0.0012(14) 0.0041(13) 0.0032(13)
C32 0.044(2) 0.044(2) 0.0220(16) -0.0018(15) 0.0038(15) 0.0113(18)
C33 0.072(3) 0.042(2) 0.0243(17) -0.0126(16) -0.0064(19) 0.012(2)
C34 0.059(3) 0.030(2) 0.0311(18) -0.0113(15) -0.0070(18) 0.0063(18)
C35 0.0228(17) 0.0245(17) 0.0256(15) -0.0084(13) -0.0022(13) 0.0055(13)
C36 0.0258(17) 0.0217(16) 0.0298(16) -0.0049(13) -0.0065(13) 0.0019(12)
C37 0.061(3) 0.0203(18) 0.041(2) -0.0064(16) -0.0152(19) 0.0091(17)
C38 0.069(3) 0.0169(17) 0.051(2) -0.0015(16) -0.012(2) 0.0085(18)
C39 0.046(2) 0.0227(17) 0.0342(18) 0.0059(14) -0.0107(17) 0.0023(15)
C40 0.0204(15) 0.0201(15) 0.0282(15) 0.0021(12) -0.0056(12) 0.0010(12)
C41 0.0150(14) 0.0259(17) 0.0243(14) 0.0011(12) -0.0032(11) 0.0029(12)
C42 0.0235(17) 0.0345(19) 0.0294(16) 0.0092(14) -0.0025(13) 0.0003(14)
C43 0.032(2) 0.053(3) 0.0227(15) 0.0086(16) -0.0002(14) 0.0078(17)
C44 0.037(2) 0.052(2) 0.0206(15) -0.0048(15) 0.0000(15) 0.0099(19)
C45 0.0321(19) 0.0326(19) 0.0237(15) -0.0051(14) -0.0023(14) 0.0067(15)

loop_
_atom_type_symbol
_atom_type_description
_atom_type_scat_dispersion_real
_atom_type_scat_dispersion_imag
_atom_type_scat_source
C C 0.0033 0.0016 'International Tables Vol C Tables 4.2.6.8 and 6.1.1.4'
H H 0.0000 0.0000 'International Tables Vol C Tables 4.2.6.8 and 6.1.1.4'
Ce Ce -0.2486 2.6331 'International Tables Vol C Tables 4.2.6.8 and 6.1.1.4'
F F 0.0171 0.0103 'International Tables Vol C Tables 4.2.6.8 and 6.1.1.4'
N N 0.0061 0.0033 'International Tables Vol C Tables 4.2.6.8 and 6.1.1.4'
O O 0.0106 0.0060 'International Tables Vol C Tables 4.2.6.8 and 6.1.1.4'

loop_
_geom_angle_atom_site_label_1
_geom_angle_atom_site_label_2
_geom_angle_atom_site_label_3
_geom_angle
_geom_angle_site_symmetry_1
_geom_angle_site_symmetry_3
_geom_angle_publ_flag
O5 CE1 O1 136.28(7) . . ?
O5 CE1 O2 73.48(8) . . ?
O1 CE1 O2 70.39(8) . . ?
O5 CE1 O6 69.93(7) . . ?
O1 CE1 O6 136.57(8) . . ?
O2 CE1 O6 142.71(7) . . ?
O5 CE1 O4 72.02(8) . . ?
O1 CE1 O4 139.84(8) . . ?
O2 CE1 O4 103.09(8) . . ?
O6 CE1 O4 72.27(7) . . ?
O5 CE1 O3 117.50(8) . . ?
O1 CE1 O3 72.58(7) . . ?
O2 CE1 O3 71.34(8) . . ?
O6 CE1 O3 133.38(7) . . ?
O4 CE1 O3 68.00(7) . . ?
O5 CE1 N3 73.44(8) . . ?
O1 CE1 N3 75.25(8) . . ?
O2 CE1 N3 77.21(9) . . ?
O6 CE1 N3 85.72(8) . . ?
O4 CE1 N3 143.69(8) . . ?
O3 CE1 N3 140.80(8) . . ?
O5 CE1 N1 137.59(8) . . ?
O1 CE1 N1 85.20(8) . . ?
O2 CE1 N1 144.82(8) . . ?
O6 CE1 N1 71.99(8) . . ?
O4 CE1 N1 79.27(8) . . ?
O3 CE1 N1 77.49(8) . . ?
N3 CE1 N1 121.48(9) . . ?
O5 CE1 N2 118.75(8) . . ?
O1 CE1 N2 67.57(8) . . ?
O2 CE1 N2 125.63(8) . . ?
O6 CE1 N2 69.08(7) . . ?
O4 CE1 N2 131.28(8) . . ?
O3 CE1 N2 123.76(8) . . ?
N3 CE1 N2 60.07(8) . . ?
N1 CE1 N2 61.45(8) . . ?
C4 O1 CE1 138.8(2) . . ?
C2 O2 CE1 133.1(2) . . ?
C12 O3 CE1 133.7(2) . . ?
C14 O4 CE1 140.2(2) . . ?
C22 O5 CE1 134.0(2) . . ?
C24 O6 CE1 138.2(2) . . ?
C35 N1 C31 118.5(3) . . ?
C35 N1 CE1 120.3(2) . . ?
C31 N1 CE1 119.0(2) . . ?
C40 N2 C36 117.9(3) . . ?
C40 N2 CE1 121.3(2) . . ?
C36 N2 CE1 119.7(2) . . ?
C45 N3 C41 117.9(3) . . ?
C45 N3 CE1 118.9(2) . . ?
C41 N3 CE1 123.2(2) . . ?
F2 C1 F1 106.6(3) . . ?
F2 C1 F3 105.6(4) . . ?
F1 C1 F3 107.2(3) . . ?
F2 C1 C2 111.6(3) . . ?
F1 C1 C2 114.8(3) . . ?
F3 C1 C2 110.6(3) . . ?
O2 C2 C3 130.3(3) . . ?
O2 C2 C1 112.1(3) . . ?
C3 C2 C1 117.6(3) . . ?
C2 C3 C4 123.0(3) . . ?
C2 C3 H3 118.5 . . ?
C4 C3 H3 118.5 . . ?
O1 C4 C3 123.6(3) . . ?
O1 C4 C5 116.5(3) . . ?
C3 C4 C5 119.9(3) . . ?
C10 C5 C6 119.1(3) . . ?
C10 C5 C4 118.1(3) . . ?
C6 C5 C4 122.7(3) . . ?
C7 C6 C5 119.7(4) . . ?
C7 C6 H6 120.2 . . ?
C5 C6 H6 120.2 . . ?
C8 C7 C6 121.4(4) . . ?
C8 C7 H7 119.3 . . ?
C6 C7 H7 119.3 . . ?
C7 C8 C9 119.8(4) . . ?
C7 C8 H8 120.1 . . ?
C9 C8 H8 120.1 . . ?
C10 C9 C8 119.4(4) . . ?
C10 C9 H9 120.3 . . ?
C8 C9 H9 120.3 . . ?
C9 C10 C5 120.6(4) . . ?
C9 C10 H10 119.7 . . ?
C5 C10 H10 119.7 . . ?
F5 C11 F6 109.0(4) . . ?
F5 C11 F4 105.3(4) . . ?
F6 C11 F4 105.6(4) . . ?
F5 C11 C12 111.8(3) . . ?
F6 C11 C12 114.4(3) . . ?
F4 C11 C12 110.3(3) . . ?
O3 C12 C13 129.2(3) . . ?
O3 C12 C11 114.4(3) . . ?
C13 C12 C11 116.4(3) . . ?
C12 C13 C14 122.5(3) . . ?
C12 C13 H13 118.7 . . ?
C14 C13 H13 118.7 . . ?
O4 C14 C13 123.9(3) . . ?
O4 C14 C15 117.5(3) . . ?
C13 C14 C15 118.6(3) . . ?
C20 C15 C16 119.5(3) . . ?
C20 C15 C14 119.1(3) . . ?
C16 C15 C14 121.4(3) . . ?
C17 C16 C15 119.7(3) . . ?
C17 C16 H16 120.1 . . ?
C15 C16 H16 120.1 . . ?
C18 C17 C16 120.3(3) . . ?
C18 C17 H17 119.9 . . ?
C16 C17 H17 119.9 . . ?
C17 C18 C19 120.1(3) . . ?
C17 C18 H18 120.0 . . ?
C19 C18 H18 120.0 . . ?
C20 C19 C18 120.1(3) . . ?
C20 C19 H19 119.9 . . ?
C18 C19 H19 119.9 . . ?
C19 C20 C15 120.3(3) . . ?
C19 C20 H20 119.8 . . ?
C15 C20 H20 119.8 . . ?
F7 C21 F9 107.7(3) . . ?
F7 C21 F8 105.4(3) . . ?
F9 C21 F8 105.9(3) . . ?
F7 C21 C22 112.0(3) . . ?
F9 C21 C22 114.9(3) . . ?
F8 C21 C22 110.4(3) . . ?
O5 C22 C23 130.2(3) . . ?
O5 C22 C21 112.1(3) . . ?
C23 C22 C21 117.7(3) . . ?
C22 C23 C24 122.6(3) . . ?
C22 C23 H23 118.7 . . ?
C24 C23 H23 118.7 . . ?
O6 C24 C23 123.1(3) . . ?
O6 C24 C25 116.6(3) . . ?
C23 C24 C25 120.3(3) . . ?
C30 C25 C26 118.9(3) . . ?
C30 C25 C24 118.4(3) . . ?
C26 C25 C24 122.7(3) . . ?
C25 C26 C27 120.3(3) . . ?
C25 C26 H26 119.9 . . ?
C27 C26 H26 119.9 . . ?
C28 C27 C26 120.4(4) . . ?
C28 C27 H27 119.8 . . ?
C26 C27 H27 119.8 . . ?
C27 C28 C29 120.1(4) . . ?
C27 C28 H28 120.0 . . ?
C29 C28 H28 120.0 . . ?
C28 C29 C30 119.9(4) . . ?
C28 C29 H29 120.1 . . ?
C30 C29 H29 120.1 . . ?
C25 C30 C29 120.5(4) . . ?
C25 C30 H30 119.8 . . ?
C29 C30 H30 119.8 . . ?
N1 C31 C32 122.7(4) . . ?
N1 C31 H31 118.7 . . ?
C32 C31 H31 118.7 . . ?
C33 C32 C31 119.3(4) . . ?
C33 C32 H32 120.4 . . ?
C31 C32 H32 120.4 . . ?
C32 C33 C34 118.9(4) . . ?
C32 C33 H33 120.5 . . ?
C34 C33 H33 120.5 . . ?
C33 C34 C35 118.4(4) . . ?
C33 C34 H34 120.8 . . ?
C35 C34 H34 120.8 . . ?
N1 C35 C34 122.2(3) . . ?
N1 C35 C36 117.7(3) . . ?
C34 C35 C36 120.1(3) . . ?
N2 C36 C37 122.1(3) . . ?
N2 C36 C35 117.1(3) . . ?
C37 C36 C35 120.8(3) . . ?
C38 C37 C36 119.7(4) . . ?
C38 C37 H37 120.2 . . ?
C36 C37 H37 120.2 . . ?
C39 C38 C37 118.6(3) . . ?
C39 C38 H38 120.7 . . ?
C37 C38 H38 120.7 . . ?
C38 C39 C40 119.5(3) . . ?
C38 C39 H39 120.3 . . ?
C40 C39 H39 120.3 . . ?
N2 C40 C39 122.2(3) . . ?
N2 C40 C41 116.5(3) . . ?
C39 C40 C41 121.2(3) . . ?
N3 C41 C42 121.8(3) . . ?
N3 C41 C40 117.0(3) . . ?
C42 C41 C40 121.1(3) . . ?
C43 C42 C41 119.1(4) . . ?
C43 C42 H42 120.4 . . ?
C41 C42 H42 120.4 . . ?
C42 C43 C44 119.5(3) . . ?
C42 C43 H43 120.2 . . ?
C44 C43 H43 120.2 . . ?
C43 C44 C45 118.3(4) . . ?
C43 C44 H44 120.8 . . ?
C45 C44 H44 120.8 . . ?
N3 C45 C44 123.3(4) . . ?
N3 C45 H45 118.3 . . ?
C44 C45 H45 118.3 . . ?

loop_
_geom_bond_atom_site_label_1
_geom_bond_atom_site_label_2
_geom_bond_distance
_geom_bond_site_symmetry_2
_geom_bond_publ_flag
CE1 O5 2.428(2) . ?
CE1 O1 2.450(2) . ?
CE1 O2 2.454(2) . ?
CE1 O6 2.461(2) . ?
CE1 O4 2.490(2) . ?
CE1 O3 2.532(2) . ?
CE1 N3 2.680(3) . ?
CE1 N1 2.688(3) . ?
CE1 N2 2.717(3) . ?
F1 C1 1.328(5) . ?
F2 C1 1.327(5) . ?
F3 C1 1.334(5) . ?
F4 C11 1.328(5) . ?
F5 C11 1.304(5) . ?
F6 C11 1.318(5) . ?
F7 C21 1.322(5) . ?
F8 C21 1.344(5) . ?
F9 C21 1.327(4) . ?
O1 C4 1.252(4) . ?
O2 C2 1.261(4) . ?
O3 C12 1.256(4) . ?
O4 C14 1.262(4) . ?
O5 C22 1.269(4) . ?
O6 C24 1.258(4) . ?
N1 C35 1.334(5) . ?
N1 C31 1.340(4) . ?
N2 C40 1.349(4) . ?
N2 C36 1.350(4) . ?
N3 C45 1.339(4) . ?
N3 C41 1.346(4) . ?
C1 C2 1.539(5) . ?
C2 C3 1.381(5) . ?
C3 C4 1.414(5) . ?
C3 H3 0.9500 . ?
C4 C5 1.503(4) . ?
C5 C10 1.393(5) . ?
C5 C6 1.394(5) . ?
C6 C7 1.381(5) . ?
C6 H6 0.9500 . ?
C7 C8 1.368(7) . ?
C7 H7 0.9500 . ?
C8 C9 1.393(6) . ?
C8 H8 0.9500 . ?
C9 C10 1.390(5) . ?
C9 H9 0.9500 . ?
C10 H10 0.9500 . ?
C11 C12 1.531(5) . ?
C12 C13 1.386(4) . ?
C13 C14 1.416(4) . ?
C13 H13 0.9500 . ?
C14 C15 1.490(4) . ?
C15 C20 1.392(5) . ?
C15 C16 1.397(4) . ?
C16 C17 1.388(5) . ?
C16 H16 0.9500 . ?
C17 C18 1.380(6) . ?
C17 H17 0.9500 . ?
C18 C19 1.386(5) . ?
C18 H18 0.9500 . ?
C19 C20 1.378(5) . ?
C19 H19 0.9500 . ?
C20 H20 0.9500 . ?
C21 C22 1.529(5) . ?
C22 C23 1.376(5) . ?
C23 C24 1.422(4) . ?
C23 H23 0.9500 . ?
C24 C25 1.501(4) . ?
C25 C30 1.391(5) . ?
C25 C26 1.394(4) . ?
C26 C27 1.394(5) . ?
C26 H26 0.9500 . ?
C27 C28 1.370(6) . ?
C27 H27 0.9500 . ?
C28 C29 1.389(6) . ?
C28 H28 0.9500 . ?
C29 C30 1.392(5) . ?
C29 H29 0.9500 . ?
C30 H30 0.9500 . ?
C31 C32 1.385(5) . ?
C31 H31 0.9500 . ?
C32 C33 1.368(7) . ?
C32 H32 0.9500 . ?
C33 C34 1.395(6) . ?
C33 H33 0.9500 . ?
C34 C35 1.402(5) . ?
C34 H34 0.9500 . ?
C35 C36 1.486(5) . ?
C36 C37 1.392(5) . ?
C37 C38 1.381(6) . ?
C37 H37 0.9500 . ?
C38 C39 1.372(6) . ?
C38 H38 0.9500 . ?
C39 C40 1.398(5) . ?
C39 H39 0.9500 . ?
C40 C41 1.478(5) . ?
C41 C42 1.401(5) . ?
C42 C43 1.371(5) . ?
C42 H42 0.9500 . ?
C43 C44 1.378(6) . ?
C43 H43 0.9500 . ?
C44 C45 1.388(5) . ?
C44 H44 0.9500 . ?
C45 H45 0.9500 . ?
